data_4321254
loop_
_publ_author_name
'Deborah L. Bond'
'David L. Clark'
'Robert J. Donohoe'
'John C. Gordon'
'Pamela L. Gordon'
'D. Webster Keogh'
'Brian L. Scott'
'C. Drew Tait'
'John G. Watkin'

_publ_section_title
;
 A New Structural Class of Lanthanide Carbonates: Synthesis, Properties,
 and X-ray Structure of the One-Dimensional Chain Complex
 [Co(NH~3~)~6~]~6~[K~2~(H~2~O)~10~][Nd~2~(CO~3~)~8~]~2~^.^20H~2~O
;
_journal_name_full 'Inorganic Chemistry'
_journal_page_first 3934
_journal_page_last 3937
_journal_paper_doi 10.1021/ic0001255
_journal_volume 39
_journal_year 2000
_chemical_formula_sum 'C16 H168 Co6 K2 N36 Nd4 O78'
_chemical_formula_weight 3123.0
_chemical_name_systematic
; 
 ? 
;
_space_group_IT_number 14
_symmetry_cell_setting monoclinic
_symmetry_space_group_name_Hall '-P 2ybc'
_symmetry_space_group_name_H-M 'P 1 21/c 1'
_atom_sites_solution_hydrogens geom
_atom_sites_solution_primary direct
_atom_sites_solution_secondary difmap
_audit_creation_method SHELXL-97
_cell_angle_alpha 90.00
_cell_angle_beta 90.952(1)
_cell_angle_gamma 90.00
_cell_formula_units_Z 2
_cell_length_a 13.2320(5)
_cell_length_b 15.5731(7)
_cell_length_c 26.015(1)
_cell_measurement_temperature 203(2)
_cell_volume 5360.0(4)
_computing_cell_refinement 'XSCANS 2.10b (Siemens, 1994)'
_computing_data_collection 'XSCANS 2.10b (Siemens, 1994)'
_computing_data_reduction 'XSCANS 2.10b (Siemens, 1994)'
_computing_molecular_graphics 'SHELXL-97 (Sheldrick, 1997)'
_computing_publication_material 'SHELXL-97 (Sheldrick, 1997)'
_computing_structure_refinement 'SHELXL-97 (Sheldrick, 1997)'
_computing_structure_solution 'SHELXS-86 (Sheldrick, 1985)'
_diffrn_ambient_temperature 203(2)
_diffrn_measurement_device_type 'Bruker P4/CCD'
_diffrn_measurement_method '\w and \f scans'
_diffrn_radiation_monochromator graphite
_diffrn_radiation_source 'fine-focus sealed tube'
_diffrn_radiation_type MoK\a
_diffrn_radiation_wavelength 0.71073
_diffrn_reflns_av_R_equivalents 0.0000
_diffrn_reflns_av_sigmaI/netI 0.0595
_diffrn_reflns_limit_h_max 16
_diffrn_reflns_limit_h_min -16
_diffrn_reflns_limit_k_max 19
_diffrn_reflns_limit_k_min 0
_diffrn_reflns_limit_l_max 32
_diffrn_reflns_limit_l_min 0
_diffrn_reflns_number 9609
_diffrn_reflns_theta_full 26.49
_diffrn_reflns_theta_max 26.49
_diffrn_reflns_theta_min 1.52
_diffrn_standards_decay_% '< 2'
_exptl_absorpt_coefficient_mu 3.0
_exptl_absorpt_correction_type empirical
_exptl_absorpt_process_details 'DIFABS (Walker and Stuart, 1994)'
_exptl_crystal_colour yellow-orange
_exptl_crystal_density_diffrn 1.935
_exptl_crystal_density_method 'not measured'
_exptl_crystal_description 'square rod'
_exptl_crystal_F_000 3160
_exptl_crystal_size_max 0.10
_exptl_crystal_size_mid 0.04
_exptl_crystal_size_min 0.04
_refine_diff_density_max 1.734
_refine_diff_density_min -0.970
_refine_diff_density_rms 0.154
_refine_ls_extinction_method none
_refine_ls_goodness_of_fit_ref 1.242
_refine_ls_hydrogen_treatment mixed
_refine_ls_matrix_type full
_refine_ls_number_parameters 681
_refine_ls_number_reflns 9609
_refine_ls_number_restraints 1
_refine_ls_restrained_S_all 1.242
_refine_ls_R_factor_all 0.0751
_refine_ls_R_factor_gt 0.0468
_refine_ls_shift/su_max 0.004
_refine_ls_shift/su_mean 0.000
_refine_ls_structure_factor_coef Fsqd
_refine_ls_weighting_details 'calc w=1/[\s^2^(Fo^2^)+(0.0438P)^2^+0.0000P] where P=(Fo^2^+2Fc^2^)/3'
_refine_ls_weighting_scheme calc
_refine_ls_wR_factor_gt 0.1107
_refine_ls_wR_factor_ref 0.1194
_reflns_number_gt 6799
_reflns_number_total 9609
_reflns_threshold_expression >2sigma(I)
_cod_data_source_file ic0001255.cif
_cod_data_source_block ccd210d
_cod_original_cell_volume 5360.1(4)
_cod_original_sg_symbol_H-M 'P 21/c'
_cod_database_code 4321254

loop_
_symmetry_equiv_pos_as_xyz
'x, y, z'
'-x, y+1/2, -z+1/2'
'-x, -y, -z'
'x, -y-1/2, z-1/2'

loop_
_atom_site_label
_atom_site_type_symbol
_atom_site_fract_x
_atom_site_fract_y
_atom_site_fract_z
_atom_site_U_iso_or_equiv
_atom_site_adp_type
_atom_site_occupancy
_atom_site_symmetry_multiplicity
_atom_site_calc_flag
_atom_site_refinement_flags
_atom_site_disorder_assembly
_atom_site_disorder_group
K1 K 0.9744(3) 1.62110(16) -0.03684(10) 0.0707(9) Uani 0.88 1 d P . .
Co5 Co 1.0000 1.5000 0.0000 0.124(5) Uani 0.25 2 d SPD . .
Nd1 Nd 0.26247(3) 0.98205(2) 0.170931(13) 0.01184(10) Uani 1 1 d . . .
Nd2 Nd -0.23961(3) 0.98499(2) 0.168468(13) 0.01177(10) Uani 1 1 d . . .
Co1 Co -0.49885(7) 1.16624(6) 0.30948(4) 0.0193(2) Uani 1 1 d . . .
Co2 Co -0.01742(7) 0.73292(5) 0.25601(3) 0.0146(2) Uani 1 1 d . . .
Co3 Co 0.5000 0.0000 0.0000 0.0131(3) Uani 1 2 d S . .
Co4 Co 0.0000 0.5000 0.5000 0.0145(3) Uani 1 2 d S . .
O1 O 0.0925(3) 0.9223(3) 0.19370(18) 0.0207(11) Uani 1 1 d . . .
O2 O 0.0900(3) 1.0370(3) 0.14607(18) 0.0186(11) Uani 1 1 d . . .
O3 O -0.0556(4) 0.9765(3) 0.1689(2) 0.0276(12) Uani 1 1 d . . .
O4 O -0.4154(3) 0.9490(3) 0.13470(17) 0.0197(11) Uani 1 1 d . . .
O5 O -0.4049(4) 1.0304(3) 0.20240(19) 0.0267(12) Uani 1 1 d . . .
O6 O 0.4436(4) 0.9878(3) 0.1735(2) 0.0255(12) Uani 1 1 d . . .
O7 O 0.2182(4) 0.8964(3) 0.09241(17) 0.0205(11) Uani 1 1 d . . .
O8 O 0.2960(4) 0.8262(3) 0.15472(18) 0.0221(11) Uani 1 1 d . . .
O9 O 0.2450(4) 0.7551(3) 0.08475(18) 0.0265(12) Uani 1 1 d . . .
O10 O 0.2995(4) 1.0705(3) 0.09132(17) 0.0220(11) Uani 1 1 d . . .
O11 O 0.2749(4) 1.1410(3) 0.16372(18) 0.0206(11) Uani 1 1 d . . .
O12 O 0.2877(5) 1.2134(3) 0.0908(2) 0.0476(17) Uani 1 1 d . . .
O13 O 0.2828(4) 0.9102(3) 0.25843(18) 0.0260(12) Uani 1 1 d . . .
O14 O 0.2440(4) 1.0476(3) 0.25696(17) 0.0213(11) Uani 1 1 d . . .
O15 O 0.2463(5) 0.9774(3) 0.33155(19) 0.0369(15) Uani 1 1 d . . .
O16 O -0.2456(4) 0.8221(3) 0.16043(17) 0.0211(11) Uani 1 1 d . . .
O17 O -0.2039(3) 0.8968(3) 0.09168(17) 0.0185(11) Uani 1 1 d . . .
O18 O -0.2217(4) 0.7543(3) 0.08553(18) 0.0241(12) Uani 1 1 d . . .
O19 O -0.2531(4) 1.0737(3) 0.08753(18) 0.0254(12) Uani 1 1 d . . .
O20 O -0.2131(4) 1.1440(3) 0.15710(18) 0.0309(13) Uani 1 1 d . . .
O21 O -0.2204(6) 1.2141(4) 0.0842(2) 0.068(2) Uani 1 1 d . . .
O22 O -0.2324(4) 0.9162(3) 0.25585(17) 0.0205(11) Uani 1 1 d . . .
O23 O -0.1979(4) 1.0545(3) 0.25370(17) 0.0199(11) Uani 1 1 d . . .
O24 O -0.2098(6) 0.9885(3) 0.3289(2) 0.0474(18) Uani 1 1 d . . .
O1W O 0.8497(4) 1.6657(3) -0.1230(2) 0.0401(14) Uani 1 1 d . . .
O2W O 0.8539(5) 1.7847(4) -0.0110(2) 0.0501(17) Uani 1 1 d . . .
O3W O 1.1240(4) 1.6447(3) -0.1259(2) 0.0440(16) Uani 1 1 d . . .
O4W O 1.1045(5) 1.7494(4) 0.0036(3) 0.058(2) Uani 1 1 d . . .
O5W O 1.0092(6) 1.5560(6) 0.0617(3) 0.081(3) Uani 0.88 1 d P . .
O6W O 0.851(3) 1.490(4) 0.011(3) 0.09(2) Uiso 0.13 1 d PD . .
O7W O -0.1315(4) 1.1438(3) 0.3598(2) 0.0380(14) Uani 1 1 d . . .
O8W O 0.3645(5) 0.7820(4) 0.3161(2) 0.0478(16) Uani 1 1 d . . .
O9W O -0.4171(4) 0.7543(3) 0.0471(2) 0.0427(15) Uani 1 1 d . . .
O10W O 0.3583(5) 0.7582(4) -0.0048(2) 0.0531(18) Uani 1 1 d . . .
O11W O -0.3993(5) 0.8409(4) 0.2925(3) 0.075(2) Uani 1 1 d . . .
O12W O -0.3469(6) 0.9975(5) 0.4037(4) 0.089(3) Uani 1 1 d . . .
O13W O 0.1332(4) 1.1097(3) 0.3697(2) 0.0335(13) Uani 1 1 d . . .
O14W O 0.3840(7) 1.0224(6) 0.4207(5) 0.142(5) Uani 1 1 d . . .
O15W O 0.4137(10) 1.3135(11) 0.0517(6) 0.224(7) Uani 1 1 d . . .
O16W O -0.500(2) 0.8538(15) 0.3826(6) 0.196(15) Uani 0.50 1 d P . .
O17W O 0.448(2) 0.8991(18) 0.4862(10) 0.25(2) Uani 0.50 1 d P . .
N1 N -0.5503(5) 1.1626(4) 0.2389(2) 0.0290(16) Uani 1 1 d . . .
H1A H -0.5547 1.2157 0.2265 0.044 Uiso 1 1 calc R . .
H1B H -0.6112 1.1384 0.2382 0.044 Uiso 1 1 calc R . .
H1C H -0.5085 1.1319 0.2197 0.044 Uiso 1 1 calc R . .
N2 N -0.4434(5) 1.1695(4) 0.3800(2) 0.0312(16) Uani 1 1 d . . .
H2A H -0.3898 1.2040 0.3811 0.047 Uiso 1 1 calc R . .
H2B H -0.4251 1.1168 0.3895 0.047 Uiso 1 1 calc R . .
H2C H -0.4902 1.1892 0.4011 0.047 Uiso 1 1 calc R . .
N3 N -0.6357(4) 1.1546(4) 0.3357(2) 0.0312(16) Uani 1 1 d . . .
H3A H -0.6632 1.2064 0.3392 0.047 Uiso 1 1 calc R . .
H3B H -0.6333 1.1285 0.3662 0.047 Uiso 1 1 calc R . .
H3C H -0.6730 1.1236 0.3138 0.047 Uiso 1 1 calc R . .
N4 N -0.3632(4) 1.1816(4) 0.2827(2) 0.0229(14) Uani 1 1 d . . .
H4A H -0.3673 1.2032 0.2511 0.034 Uiso 1 1 calc R . .
H4B H -0.3317 1.1311 0.2818 0.034 Uiso 1 1 calc R . .
H4C H -0.3285 1.2175 0.3030 0.034 Uiso 1 1 calc R . .
N5 N -0.4862(5) 1.0401(4) 0.3066(3) 0.0318(16) Uani 1 1 d . . .
H5A H -0.4595 1.0249 0.2768 0.048 Uiso 1 1 calc R . .
H5B H -0.5470 1.0164 0.3094 0.048 Uiso 1 1 calc R . .
H5C H -0.4463 1.0222 0.3323 0.048 Uiso 1 1 calc R . .
N6 N -0.5087(4) 1.2911(4) 0.3113(2) 0.0267(15) Uani 1 1 d . . .
H6A H -0.5216 1.3108 0.2797 0.040 Uiso 1 1 calc R . .
H6B H -0.4505 1.3131 0.3229 0.040 Uiso 1 1 calc R . .
H6C H -0.5583 1.3065 0.3320 0.040 Uiso 1 1 calc R . .
N7 N -0.1646(4) 0.7302(3) 0.2581(2) 0.0214(13) Uani 1 1 d . . .
H7A H -0.1840 0.7192 0.2901 0.032 Uiso 1 1 calc R . .
H7B H -0.1879 0.6893 0.2371 0.032 Uiso 1 1 calc R . .
H7C H -0.1892 0.7808 0.2481 0.032 Uiso 1 1 calc R . .
N8 N -0.0096(4) 0.7014(3) 0.3280(2) 0.0190(13) Uani 1 1 d . . .
H8A H 0.0549 0.6987 0.3381 0.028 Uiso 1 1 calc R . .
H8B H -0.0386 0.6504 0.3323 0.028 Uiso 1 1 calc R . .
H8C H -0.0416 0.7406 0.3466 0.028 Uiso 1 1 calc R . .
N9 N -0.0146(4) 0.8527(3) 0.2775(2) 0.0203(14) Uani 1 1 d . . .
H9A H -0.0775 0.8710 0.2822 0.030 Uiso 1 1 calc R . .
H9B H 0.0144 0.8843 0.2534 0.030 Uiso 1 1 calc R . .
H9C H 0.0206 0.8574 0.3068 0.030 Uiso 1 1 calc R . .
N10 N 0.1291(4) 0.7367(3) 0.2513(2) 0.0204(13) Uani 1 1 d . . .
H10A H 0.1491 0.7909 0.2478 0.031 Uiso 1 1 calc R . .
H10B H 0.1484 0.7063 0.2242 0.031 Uiso 1 1 calc R . .
H10C H 0.1568 0.7146 0.2797 0.031 Uiso 1 1 calc R . .
N11 N -0.0168(4) 0.6116(3) 0.2354(2) 0.0184(13) Uani 1 1 d . . .
H11A H 0.0410 0.5874 0.2456 0.028 Uiso 1 1 calc R . .
H11B H -0.0230 0.6079 0.2014 0.028 Uiso 1 1 calc R . .
H11C H -0.0683 0.5846 0.2499 0.028 Uiso 1 1 calc R . .
N12 N -0.0248(4) 0.7675(3) 0.1839(2) 0.0206(13) Uani 1 1 d . . .
H12A H -0.0892 0.7734 0.1742 0.031 Uiso 1 1 calc R . .
H12B H 0.0043 0.7276 0.1646 0.031 Uiso 1 1 calc R . .
H12C H 0.0072 0.8173 0.1800 0.031 Uiso 1 1 calc R . .
N13 N 0.5245(4) 0.0840(3) 0.0545(2) 0.0218(14) Uani 1 1 d . . .
H13A H 0.5766 0.0670 0.0740 0.033 Uiso 1 1 calc R . .
H13B H 0.4697 0.0885 0.0737 0.033 Uiso 1 1 calc R . .
H13C H 0.5384 0.1348 0.0406 0.033 Uiso 1 1 calc R . .
N14 N 0.6243(4) -0.0608(4) 0.0147(2) 0.0217(13) Uani 1 1 d . . .
H14A H 0.6610 -0.0313 0.0376 0.033 Uiso 1 1 calc R . .
H14B H 0.6590 -0.0668 -0.0141 0.033 Uiso 1 1 calc R . .
H14C H 0.6102 -0.1124 0.0275 0.033 Uiso 1 1 calc R . .
N15 N 0.4347(4) -0.0737(3) 0.0504(2) 0.0206(13) Uani 1 1 d . . .
H15A H 0.4280 -0.1264 0.0376 0.031 Uiso 1 1 calc R . .
H15B H 0.3740 -0.0526 0.0575 0.031 Uiso 1 1 calc R . .
H15C H 0.4724 -0.0755 0.0790 0.031 Uiso 1 1 calc R . .
N22 N -0.0030(4) 0.4091(3) 0.4473(2) 0.0178(13) Uani 1 1 d . . .
H22A H -0.0594 0.4137 0.4284 0.027 Uiso 1 1 calc R . .
H22B H -0.0012 0.3579 0.4626 0.027 Uiso 1 1 calc R . .
H22C H 0.0503 0.4146 0.4272 0.027 Uiso 1 1 calc R . .
N23 N -0.1469(4) 0.5087(4) 0.4962(2) 0.0230(14) Uani 1 1 d . . .
H23A H -0.1659 0.5601 0.5075 0.034 Uiso 1 1 calc R . .
H23B H -0.1740 0.4680 0.5157 0.034 Uiso 1 1 calc R . .
H23C H -0.1678 0.5019 0.4638 0.034 Uiso 1 1 calc R . .
N24 N 0.0056(5) 0.5894(4) 0.4476(2) 0.0285(15) Uani 1 1 d . . .
H24A H -0.0260 0.5714 0.4192 0.043 Uiso 1 1 calc R . .
H24B H 0.0699 0.6010 0.4407 0.043 Uiso 1 1 calc R . .
H24C H -0.0244 0.6366 0.4591 0.043 Uiso 1 1 calc R . .
C1 C 0.0405(5) 0.9789(4) 0.1695(2) 0.0137(14) Uani 1 1 d . . .
C2 C -0.4609(5) 0.9892(4) 0.1705(3) 0.0147(15) Uani 1 1 d . . .
C3 C 0.2525(5) 0.8252(4) 0.1105(2) 0.0149(14) Uani 1 1 d . . .
C4 C 0.2873(5) 1.1422(4) 0.1145(3) 0.0178(16) Uani 1 1 d . . .
C5 C 0.2575(6) 0.9767(4) 0.2830(3) 0.0200(16) Uani 1 1 d . . .
C6 C -0.2243(5) 0.8239(4) 0.1117(3) 0.0175(15) Uani 1 1 d . . .
C7 C -0.2291(5) 1.1452(4) 0.1090(3) 0.0182(16) Uani 1 1 d . . .
C8 C -0.2125(6) 0.9878(4) 0.2805(3) 0.0195(16) Uani 1 1 d . . .

loop_
_atom_site_aniso_label
_atom_site_aniso_U_11
_atom_site_aniso_U_22
_atom_site_aniso_U_33
_atom_site_aniso_U_23
_atom_site_aniso_U_13
_atom_site_aniso_U_12
K1 0.115(3) 0.0439(15) 0.0524(17) 0.0006(12) -0.0184(17) -0.0003(16)
Co5 0.176(14) 0.066(7) 0.130(12) 0.006(7) -0.001(10) 0.012(8)
Nd1 0.0110(2) 0.01196(18) 0.01254(19) -0.00007(13) 0.00027(15) 0.00024(14)
Nd2 0.0109(2) 0.01250(18) 0.01184(19) 0.00014(13) -0.00018(15) -0.00058(14)
Co1 0.0158(6) 0.0155(5) 0.0266(5) -0.0100(4) -0.0003(4) -0.0004(4)
Co2 0.0154(5) 0.0134(4) 0.0150(5) 0.0044(4) 0.0005(4) 0.0015(4)
Co3 0.0125(8) 0.0168(7) 0.0102(6) 0.0003(5) 0.0001(5) -0.0013(5)
Co4 0.0134(8) 0.0201(7) 0.0099(6) -0.0011(5) 0.0008(6) 0.0005(5)
O1 0.016(3) 0.021(3) 0.026(3) 0.011(2) 0.002(2) -0.002(2)
O2 0.019(3) 0.013(2) 0.024(3) 0.0046(19) 0.002(2) 0.0012(19)
O3 0.011(3) 0.036(3) 0.037(3) 0.000(2) 0.003(2) 0.001(2)
O4 0.019(3) 0.026(3) 0.014(2) -0.002(2) 0.001(2) -0.003(2)
O5 0.016(3) 0.034(3) 0.029(3) -0.017(2) -0.001(2) -0.002(2)
O6 0.008(3) 0.030(3) 0.038(3) -0.002(2) 0.000(2) 0.001(2)
O7 0.025(3) 0.017(2) 0.019(3) -0.0001(19) -0.003(2) 0.004(2)
O8 0.025(3) 0.018(3) 0.023(3) -0.003(2) -0.007(2) 0.005(2)
O9 0.043(4) 0.014(3) 0.022(3) -0.003(2) -0.002(2) -0.001(2)
O10 0.030(3) 0.020(3) 0.017(3) 0.003(2) 0.005(2) -0.001(2)
O11 0.023(3) 0.018(3) 0.021(3) 0.0028(19) -0.001(2) 0.001(2)
O12 0.087(5) 0.024(3) 0.032(3) 0.012(2) 0.001(3) -0.004(3)
O13 0.034(3) 0.024(3) 0.021(3) -0.004(2) -0.002(2) 0.006(2)
O14 0.030(3) 0.016(3) 0.017(3) 0.0005(19) 0.004(2) 0.002(2)
O15 0.072(5) 0.023(3) 0.016(3) 0.002(2) 0.001(3) 0.000(3)
O16 0.028(3) 0.018(3) 0.018(3) 0.0026(19) 0.001(2) 0.002(2)
O17 0.022(3) 0.015(2) 0.019(3) 0.0021(19) 0.003(2) 0.000(2)
O18 0.038(3) 0.016(3) 0.018(3) -0.0049(19) 0.000(2) 0.002(2)
O19 0.047(4) 0.013(2) 0.016(3) 0.0007(19) 0.000(2) -0.003(2)
O20 0.060(4) 0.017(3) 0.016(3) 0.003(2) -0.003(3) -0.013(2)
O21 0.152(7) 0.026(3) 0.025(3) 0.009(3) -0.030(4) -0.034(4)
O22 0.030(3) 0.015(2) 0.017(3) 0.0000(19) 0.001(2) 0.001(2)
O23 0.027(3) 0.015(2) 0.017(3) 0.0024(19) -0.001(2) -0.003(2)
O24 0.104(6) 0.025(3) 0.014(3) -0.003(2) 0.004(3) -0.019(3)
O1W 0.048(4) 0.037(3) 0.035(3) -0.003(3) 0.011(3) -0.003(3)
O2W 0.058(4) 0.066(4) 0.027(3) -0.002(3) 0.008(3) -0.024(3)
O3W 0.048(4) 0.036(3) 0.047(4) -0.006(3) -0.011(3) -0.005(3)
O4W 0.045(4) 0.051(4) 0.077(5) -0.015(3) -0.023(4) 0.008(3)
O5W 0.062(6) 0.124(8) 0.057(6) -0.065(5) 0.010(5) -0.022(5)
O7W 0.038(4) 0.032(3) 0.044(4) -0.012(3) 0.010(3) -0.009(3)
O8W 0.059(4) 0.039(4) 0.046(4) 0.004(3) 0.010(3) 0.010(3)
O9W 0.039(4) 0.039(4) 0.050(4) 0.013(3) -0.001(3) -0.007(3)
O10W 0.058(4) 0.059(4) 0.041(4) -0.006(3) -0.007(3) -0.015(3)
O11W 0.068(5) 0.050(4) 0.106(6) -0.027(4) 0.035(5) -0.031(4)
O12W 0.072(6) 0.082(6) 0.114(7) 0.011(5) 0.020(5) 0.033(4)
O13W 0.031(3) 0.037(3) 0.032(3) 0.003(2) 0.000(3) -0.007(2)
O14W 0.105(8) 0.106(8) 0.216(13) 0.101(8) 0.039(8) 0.018(6)
O15W 0.120(10) 0.30(2) 0.250(18) 0.058(14) 0.062(11) -0.073(12)
O16W 0.34(3) 0.22(2) 0.022(8) -0.033(11) 0.033(13) -0.26(2)
O17W 0.34(4) 0.24(3) 0.18(2) 0.16(2) -0.19(3) -0.20(3)
N1 0.023(4) 0.024(3) 0.039(4) -0.013(3) -0.011(3) 0.001(3)
N2 0.036(4) 0.025(3) 0.032(4) -0.008(3) 0.002(3) 0.001(3)
N3 0.024(4) 0.029(4) 0.041(4) -0.017(3) 0.007(3) -0.003(3)
N4 0.016(3) 0.022(3) 0.030(4) -0.009(3) -0.001(3) 0.005(2)
N5 0.034(4) 0.024(3) 0.038(4) -0.004(3) 0.004(3) 0.001(3)
N6 0.015(4) 0.027(4) 0.038(4) -0.009(3) 0.003(3) -0.002(3)
N7 0.023(4) 0.019(3) 0.023(3) 0.007(2) 0.003(3) 0.002(3)
N8 0.021(4) 0.013(3) 0.023(3) 0.000(2) -0.003(3) 0.000(2)
N9 0.019(4) 0.018(3) 0.024(3) 0.002(2) 0.004(3) 0.001(2)
N10 0.021(4) 0.015(3) 0.025(3) 0.001(2) -0.005(3) 0.003(2)
N11 0.017(3) 0.021(3) 0.018(3) 0.005(2) -0.001(3) 0.000(2)
N12 0.023(4) 0.023(3) 0.016(3) 0.003(2) 0.000(3) -0.004(3)
N13 0.022(4) 0.020(3) 0.023(3) 0.002(2) -0.001(3) 0.001(2)
N14 0.019(4) 0.030(3) 0.016(3) 0.006(2) 0.001(3) 0.000(3)
N15 0.021(4) 0.023(3) 0.018(3) 0.004(2) 0.006(3) -0.001(2)
N22 0.015(3) 0.025(3) 0.014(3) 0.000(2) -0.002(2) -0.002(2)
N23 0.021(4) 0.032(4) 0.016(3) -0.006(2) 0.003(3) -0.001(3)
N24 0.033(4) 0.032(4) 0.019(3) 0.002(3) -0.005(3) -0.004(3)
C1 0.010(4) 0.020(4) 0.011(3) -0.007(3) 0.002(3) -0.003(3)
C2 0.011(4) 0.017(3) 0.017(4) 0.005(3) -0.002(3) 0.001(3)
C3 0.015(4) 0.018(4) 0.011(3) 0.000(3) 0.005(3) -0.001(3)
C4 0.018(4) 0.015(4) 0.021(4) 0.003(3) -0.002(3) -0.002(3)
C5 0.024(5) 0.014(3) 0.021(4) 0.000(3) -0.006(3) -0.002(3)
C6 0.014(4) 0.017(4) 0.021(4) 0.005(3) -0.005(3) 0.000(3)
C7 0.020(4) 0.019(4) 0.015(4) 0.002(3) -0.001(3) 0.002(3)
C8 0.029(5) 0.014(3) 0.015(4) -0.001(3) -0.003(3) 0.003(3)

loop_
_atom_type_symbol
_atom_type_description
_atom_type_scat_dispersion_real
_atom_type_scat_dispersion_imag
_atom_type_scat_source
C C 0.0033 0.0016 'International Tables Vol C Tables 4.2.6.8 and 6.1.1.4'
H H 0.0000 0.0000 'International Tables Vol C Tables 4.2.6.8 and 6.1.1.4'
N N 0.0061 0.0033 'International Tables Vol C Tables 4.2.6.8 and 6.1.1.4'
O O 0.0106 0.0060 'International Tables Vol C Tables 4.2.6.8 and 6.1.1.4'
Co Co 0.3494 0.9721 'International Tables Vol C Tables 4.2.6.8 and 6.1.1.4'
Nd Nd -0.1943 3.0179 'International Tables Vol C Tables 4.2.6.8 and 6.1.1.4'
K K 0.2009 0.2494 'International Tables Vol C Tables 4.2.6.8 and 6.1.1.4'

loop_
_geom_angle_atom_site_label_1
_geom_angle_atom_site_label_2
_geom_angle_atom_site_label_3
_geom_angle
_geom_angle_site_symmetry_1
_geom_angle_site_symmetry_3
_geom_angle_publ_flag
Co5 K1 O5W 40.99(17) . . ?
Co5 K1 O4W 111.41(17) . . ?
O5W K1 O4W 79.9(2) . . ?
Co5 K1 O5W 40.04(18) . 3_785 ?
O5W K1 O5W 81.0(2) . 3_785 ?
O4W K1 O5W 136.2(2) . 3_785 ?
Co5 K1 O1W 130.77(16) . . ?
O5W K1 O1W 153.8(2) . . ?
O4W K1 O1W 117.49(19) . . ?
O5W K1 O1W 95.9(2) 3_785 . ?
Co5 K1 O6W 43.4(10) . . ?
O5W K1 O6W 55.5(13) . . ?
O4W K1 O6W 132.7(13) . . ?
O5W K1 O6W 57.4(12) 3_785 . ?
O1W K1 O6W 100.9(12) . . ?
Co5 K1 O6W 42.8(11) . 3_785 ?
O5W K1 O6W 57.5(13) . 3_785 ?
O4W K1 O6W 82.0(12) . 3_785 ?
O5W K1 O6W 54.6(12) 3_785 3_785 ?
O1W K1 O6W 139.6(13) . 3_785 ?
O6W K1 O6W 86.1(12) . 3_785 ?
Co5 K1 O2W 135.13(17) . . ?
O5W K1 O2W 100.3(2) . . ?
O4W K1 O2W 69.46(18) . . ?
O5W K1 O2W 153.2(2) 3_785 . ?
O1W K1 O2W 71.05(16) . . ?
O6W K1 O2W 101.1(11) . . ?
O6W K1 O2W 147.1(13) 3_785 . ?
Co5 K1 O3W 109.96(16) . . ?
O5W K1 O3W 129.3(2) . . ?
O4W K1 O3W 78.6(2) . . ?
O5W K1 O3W 83.8(2) 3_785 . ?
O1W K1 O3W 75.59(17) . . ?
O6W K1 O3W 140.8(13) . . ?
O6W K1 O3W 74.3(12) 3_785 . ?
O2W K1 O3W 113.86(17) . . ?
Co5 K1 K1 0.00(10) . 3_785 ?
O5W K1 K1 40.99(17) . 3_785 ?
O4W K1 K1 111.41(17) . 3_785 ?
O5W K1 K1 40.04(18) 3_785 3_785 ?
O1W K1 K1 130.77(16) . 3_785 ?
O6W K1 K1 43.4(10) . 3_785 ?
O6W K1 K1 42.8(11) 3_785 3_785 ?
O2W K1 K1 135.13(17) . 3_785 ?
O3W K1 K1 109.96(16) . 3_785 ?
O5W Co5 O5W 180.0(2) . 3_785 ?
O5W Co5 O6W 92(2) . 3_785 ?
O5W Co5 O6W 88(2) 3_785 3_785 ?
O5W Co5 O6W 88(2) . . ?
O5W Co5 O6W 92(2) 3_785 . ?
O6W Co5 O6W 180(4) 3_785 . ?
O5W Co5 K1 91.1(3) . 3_785 ?
O5W Co5 K1 88.9(3) 3_785 3_785 ?
O6W Co5 K1 89.4(18) 3_785 3_785 ?
O6W Co5 K1 90.6(18) . 3_785 ?
O5W Co5 K1 88.9(3) . . ?
O5W Co5 K1 91.1(3) 3_785 . ?
O6W Co5 K1 90.6(18) 3_785 . ?
O6W Co5 K1 89.4(18) . . ?
K1 Co5 K1 180.00(13) 3_785 . ?
O6 Nd1 O14 94.21(17) . . ?
O6 Nd1 O11 84.14(15) . . ?
O14 Nd1 O11 70.48(15) . . ?
O6 Nd1 O7 105.24(16) . . ?
O14 Nd1 O7 158.89(16) . . ?
O11 Nd1 O7 118.94(15) . . ?
O6 Nd1 O8 82.01(16) . . ?
O14 Nd1 O8 124.89(15) . . ?
O11 Nd1 O8 159.95(17) . . ?
O7 Nd1 O8 52.08(14) . . ?
O6 Nd1 O2 153.87(15) . . ?
O14 Nd1 O2 89.40(15) . . ?
O11 Nd1 O2 72.71(14) . . ?
O7 Nd1 O2 76.81(15) . . ?
O8 Nd1 O2 116.70(15) . . ?
O6 Nd1 O1 154.81(15) . . ?
O14 Nd1 O1 80.63(16) . . ?
O11 Nd1 O1 116.52(15) . . ?
O7 Nd1 O1 78.27(16) . . ?
O8 Nd1 O1 80.95(16) . . ?
O2 Nd1 O1 51.25(14) . . ?
O6 Nd1 O10 78.24(16) . . ?
O14 Nd1 O10 122.47(15) . . ?
O11 Nd1 O10 52.10(15) . . ?
O7 Nd1 O10 70.68(15) . . ?
O8 Nd1 O10 110.53(15) . . ?
O2 Nd1 O10 78.03(15) . . ?
O1 Nd1 O10 125.31(15) . . ?
O6 Nd1 O13 84.30(17) . . ?
O14 Nd1 O13 51.94(15) . . ?
O11 Nd1 O13 119.89(15) . . ?
O7 Nd1 O13 121.04(15) . . ?
O8 Nd1 O13 73.04(15) . . ?
O2 Nd1 O13 117.51(16) . . ?
O1 Nd1 O13 73.06(15) . . ?
O10 Nd1 O13 161.33(16) . . ?
O6 Nd1 C3 94.75(18) . . ?
O14 Nd1 C3 146.21(16) . . ?
O11 Nd1 C3 142.91(17) . . ?
O7 Nd1 C3 26.11(15) . . ?
O8 Nd1 C3 25.99(15) . . ?
O2 Nd1 C3 96.53(17) . . ?
O1 Nd1 C3 77.50(17) . . ?
O10 Nd1 C3 91.27(16) . . ?
O13 Nd1 C3 96.75(16) . . ?
O6 Nd1 C4 82.02(18) . . ?
O14 Nd1 C4 96.70(17) . . ?
O11 Nd1 C4 26.22(16) . . ?
O7 Nd1 C4 94.10(17) . . ?
O8 Nd1 C4 136.26(18) . . ?
O2 Nd1 C4 71.85(17) . . ?
O1 Nd1 C4 122.96(17) . . ?
O10 Nd1 C4 26.00(17) . . ?
O13 Nd1 C4 144.58(17) . . ?
C3 Nd1 C4 116.79(19) . . ?
O6 Nd1 C5 90.71(19) . . ?
O14 Nd1 C5 26.41(16) . . ?
O11 Nd1 C5 96.10(16) . . ?
O7 Nd1 C5 142.35(16) . . ?
O8 Nd1 C5 98.48(17) . . ?
O2 Nd1 C5 103.39(18) . . ?
O1 Nd1 C5 73.68(17) . . ?
O10 Nd1 C5 146.86(16) . . ?
O13 Nd1 C5 25.62(16) . . ?
C3 Nd1 C5 120.98(18) . . ?
C4 Nd1 C5 122.16(18) . . ?
O3 Nd2 O5 154.41(16) . . ?
O3 Nd2 O17 76.69(16) . . ?
O5 Nd2 O17 128.90(15) . . ?
O3 Nd2 O22 87.13(17) . . ?
O5 Nd2 O22 79.62(16) . . ?
O17 Nd2 O22 119.22(14) . . ?
O3 Nd2 O20 84.98(17) . . ?
O5 Nd2 O20 83.48(17) . . ?
O17 Nd2 O20 114.95(15) . . ?
O22 Nd2 O20 121.46(15) . . ?
O3 Nd2 O23 79.32(16) . . ?
O5 Nd2 O23 75.26(15) . . ?
O17 Nd2 O23 154.93(15) . . ?
O22 Nd2 O23 51.89(14) . . ?
O20 Nd2 O23 69.66(15) . . ?
O3 Nd2 O19 95.18(17) . . ?
O5 Nd2 O19 95.19(17) . . ?
O17 Nd2 O19 69.05(14) . . ?
O22 Nd2 O19 171.74(15) . . ?
O20 Nd2 O19 51.07(15) . . ?
O23 Nd2 O19 120.71(14) . . ?
O3 Nd2 O4 154.16(16) . . ?
O5 Nd2 O4 51.38(15) . . ?
O17 Nd2 O4 77.54(15) . . ?
O22 Nd2 O4 103.89(15) . . ?
O20 Nd2 O4 107.77(16) . . ?
O23 Nd2 O4 125.89(15) . . ?
O19 Nd2 O4 77.29(16) . . ?
O3 Nd2 O16 88.65(15) . . ?
O5 Nd2 O16 106.72(16) . . ?
O17 Nd2 O16 52.20(14) . . ?
O22 Nd2 O16 69.53(14) . . ?
O20 Nd2 O16 166.85(16) . . ?
O23 Nd2 O16 120.40(14) . . ?
O19 Nd2 O16 118.39(14) . . ?
O4 Nd2 O16 74.00(15) . . ?
O3 Nd2 C6 83.03(18) . . ?
O5 Nd2 C6 119.67(17) . . ?
O17 Nd2 C6 25.80(16) . . ?
O22 Nd2 C6 95.11(16) . . ?
O20 Nd2 C6 140.75(18) . . ?
O23 Nd2 C6 142.92(16) . . ?
O19 Nd2 C6 93.05(16) . . ?
O4 Nd2 C6 72.89(17) . . ?
O16 Nd2 C6 26.46(16) . . ?
O3 Nd2 C2 177.80(17) . . ?
O5 Nd2 C2 25.59(16) . . ?
O17 Nd2 C2 103.36(17) . . ?
O22 Nd2 C2 90.95(17) . . ?
O20 Nd2 C2 96.95(18) . . ?
O23 Nd2 C2 100.33(17) . . ?
O19 Nd2 C2 86.87(17) . . ?
O4 Nd2 C2 25.82(16) . . ?
O16 Nd2 C2 89.67(16) . . ?
C6 Nd2 C2 96.08(18) . . ?
O3 Nd2 C8 83.71(19) . . ?
O5 Nd2 C8 74.65(19) . . ?
O17 Nd2 C8 142.06(16) . . ?
O22 Nd2 C8 26.48(15) . . ?
O20 Nd2 C8 94.98(16) . . ?
O23 Nd2 C8 25.47(16) . . ?
O19 Nd2 C8 145.85(16) . . ?
O4 Nd2 C8 116.38(18) . . ?
O16 Nd2 C8 95.74(16) . . ?
C6 Nd2 C8 120.50(18) . . ?
C2 Nd2 C8 95.0(2) . . ?
N1 Co1 N6 91.7(3) . . ?
N1 Co1 N4 88.6(3) . . ?
N6 Co1 N4 87.0(2) . . ?
N1 Co1 N3 90.9(3) . . ?
N6 Co1 N3 91.2(3) . . ?
N4 Co1 N3 178.2(3) . . ?
N1 Co1 N2 178.5(3) . . ?
N6 Co1 N2 88.6(3) . . ?
N4 Co1 N2 89.9(3) . . ?
N3 Co1 N2 90.6(3) . . ?
N1 Co1 N5 87.9(3) . . ?
N6 Co1 N5 178.7(3) . . ?
N4 Co1 N5 91.7(3) . . ?
N3 Co1 N5 90.0(3) . . ?
N2 Co1 N5 91.7(3) . . ?
N8 Co2 N10 91.8(2) . . ?
N8 Co2 N9 88.0(2) . . ?
N10 Co2 N9 88.6(2) . . ?
N8 Co2 N7 90.2(2) . . ?
N10 Co2 N7 177.9(2) . . ?
N9 Co2 N7 91.6(2) . . ?
N8 Co2 N12 178.7(2) . . ?
N10 Co2 N12 88.0(2) . . ?
N9 Co2 N12 90.7(2) . . ?
N7 Co2 N12 90.0(2) . . ?
N8 Co2 N11 91.1(2) . . ?
N10 Co2 N11 90.2(2) . . ?
N9 Co2 N11 178.4(2) . . ?
N7 Co2 N11 89.7(2) . . ?
N12 Co2 N11 90.2(2) . . ?
N14 Co3 N14 180.0(4) . 3_655 ?
N14 Co3 N13 93.1(2) . . ?
N14 Co3 N13 86.9(2) 3_655 . ?
N14 Co3 N13 86.9(2) . 3_655 ?
N14 Co3 N13 93.1(2) 3_655 3_655 ?
N13 Co3 N13 180.0(2) . 3_655 ?
N14 Co3 N15 92.1(2) . 3_655 ?
N14 Co3 N15 87.9(2) 3_655 3_655 ?
N13 Co3 N15 91.4(2) . 3_655 ?
N13 Co3 N15 88.6(2) 3_655 3_655 ?
N14 Co3 N15 87.9(2) . . ?
N14 Co3 N15 92.1(2) 3_655 . ?
N13 Co3 N15 88.6(2) . . ?
N13 Co3 N15 91.4(2) 3_655 . ?
N15 Co3 N15 180.0(4) 3_655 . ?
N23 Co4 N23 180.0(3) 3_566 . ?
N23 Co4 N24 88.0(3) 3_566 3_566 ?
N23 Co4 N24 92.0(3) . 3_566 ?
N23 Co4 N24 92.0(3) 3_566 . ?
N23 Co4 N24 88.0(3) . . ?
N24 Co4 N24 180.0(2) 3_566 . ?
N23 Co4 N22 90.4(2) 3_566 3_566 ?
N23 Co4 N22 89.6(2) . 3_566 ?
N24 Co4 N22 91.6(2) 3_566 3_566 ?
N24 Co4 N22 88.4(2) . 3_566 ?
N23 Co4 N22 89.6(2) 3_566 . ?
N23 Co4 N22 90.4(2) . . ?
N24 Co4 N22 88.4(2) 3_566 . ?
N24 Co4 N22 91.6(2) . . ?
N22 Co4 N22 180.000(1) 3_566 . ?
C1 O1 Nd1 96.0(4) . . ?
C1 O2 Nd1 96.2(4) . . ?
C1 O3 Nd2 175.2(5) . . ?
C2 O4 Nd2 94.6(4) . . ?
C2 O5 Nd2 97.5(4) . . ?
C2 O6 Nd1 174.7(5) 1_655 . ?
C3 O7 Nd1 94.9(4) . . ?
C3 O8 Nd1 94.9(4) . . ?
C4 O10 Nd1 93.5(4) . . ?
C4 O11 Nd1 95.6(4) . . ?
C5 O13 Nd1 93.9(4) . . ?
C5 O14 Nd1 96.1(4) . . ?
C6 O16 Nd2 93.0(4) . . ?
C6 O17 Nd2 96.8(4) . . ?
C7 O19 Nd2 95.6(4) . . ?
C7 O20 Nd2 96.3(4) . . ?
C8 O22 Nd2 94.8(4) . . ?
C8 O23 Nd2 95.7(4) . . ?
Co5 O5W K1 50.1(2) . . ?
Co5 O5W K1 48.8(2) . 3_785 ?
K1 O5W K1 99.0(2) . 3_785 ?
Co5 O6W K1 47.3(12) . . ?
Co5 O6W K1 46.6(11) . 3_785 ?
K1 O6W K1 93.9(12) . 3_785 ?
O3 C1 O2 122.4(6) . . ?
O3 C1 O1 121.1(6) . . ?
O2 C1 O1 116.6(6) . . ?
O3 C1 Nd1 179.3(5) . . ?
O2 C1 Nd1 58.2(3) . . ?
O1 C1 Nd1 58.3(3) . . ?
O6 C2 O5 122.4(6) 1_455 . ?
O6 C2 O4 121.2(6) 1_455 . ?
O5 C2 O4 116.4(6) . . ?
O6 C2 Nd2 176.6(5) 1_455 . ?
O5 C2 Nd2 56.9(3) . . ?
O4 C2 Nd2 59.6(3) . . ?
O8 C3 O9 120.6(6) . . ?
O8 C3 O7 118.0(6) . . ?
O9 C3 O7 121.3(6) . . ?
O8 C3 Nd1 59.1(3) . . ?
O9 C3 Nd1 177.8(5) . . ?
O7 C3 Nd1 59.0(3) . . ?
O12 C4 O10 122.1(7) . . ?
O12 C4 O11 119.7(6) . . ?
O10 C4 O11 118.2(6) . . ?
O12 C4 Nd1 173.6(6) . . ?
O10 C4 Nd1 60.5(3) . . ?
O11 C4 Nd1 58.1(3) . . ?
O13 C5 O15 123.0(6) . . ?
O13 C5 O14 117.6(7) . . ?
O15 C5 O14 119.4(6) . . ?
O13 C5 Nd1 60.5(4) . . ?
O15 C5 Nd1 174.2(5) . . ?
O14 C5 Nd1 57.5(3) . . ?
O17 C6 O18 121.7(7) . . ?
O17 C6 O16 117.8(6) . . ?
O18 C6 O16 120.5(6) . . ?
O17 C6 Nd2 57.4(3) . . ?
O18 C6 Nd2 177.1(5) . . ?
O16 C6 Nd2 60.6(3) . . ?
O21 C7 O20 120.4(6) . . ?
O21 C7 O19 122.6(6) . . ?
O20 C7 O19 117.0(6) . . ?
O21 C7 Nd2 177.4(6) . . ?
O20 C7 Nd2 58.4(3) . . ?
O19 C7 Nd2 58.6(3) . . ?
O24 C8 O23 122.8(6) . . ?
O24 C8 O22 119.9(6) . . ?
O23 C8 O22 117.3(6) . . ?
O24 C8 Nd2 174.6(6) . . ?
O23 C8 Nd2 58.8(3) . . ?
O22 C8 Nd2 58.7(3) . . ?

loop_
_geom_bond_atom_site_label_1
_geom_bond_atom_site_label_2
_geom_bond_distance
_geom_bond_site_symmetry_2
_geom_bond_publ_flag
K1 Co5 2.140(3) . ?
K1 O5W 2.787(10) . ?
K1 O4W 2.829(7) . ?
K1 O5W 2.842(9) 3_785 ?
K1 O1W 2.847(6) . ?
K1 O6W 2.91(6) . ?
K1 O6W 2.95(5) 3_785 ?
K1 O2W 3.085(7) . ?
K1 O3W 3.095(7) . ?
K1 K1 4.280(5) 3_785 ?
Co5 O5W 1.829(7) . ?
Co5 O5W 1.829(7) 3_785 ?
Co5 O6W 2.00(4) 3_785 ?
Co5 O6W 2.00(4) . ?
Co5 K1 2.140(3) 3_785 ?
Nd1 O6 2.398(5) . ?
Nd1 O14 2.475(5) . ?
Nd1 O11 2.489(4) . ?
Nd1 O7 2.501(4) . ?
Nd1 O8 2.505(4) . ?
Nd1 O2 2.512(4) . ?
Nd1 O1 2.514(5) . ?
Nd1 O10 2.542(4) . ?
Nd1 O13 2.547(5) . ?
Nd1 C3 2.907(6) . ?
Nd1 C4 2.916(6) . ?
Nd1 C5 2.919(7) . ?
Nd2 O3 2.438(5) . ?
Nd2 O5 2.476(5) . ?
Nd2 O17 2.477(5) . ?
Nd2 O22 2.513(4) . ?
Nd2 O20 2.519(4) . ?
Nd2 O23 2.520(4) . ?
Nd2 O19 2.522(4) . ?
Nd2 O4 2.535(4) . ?
Nd2 O16 2.546(4) . ?
Nd2 C6 2.919(7) . ?
Nd2 C2 2.929(7) . ?
Nd2 C8 2.931(7) . ?
Co1 N1 1.948(6) . ?
Co1 N6 1.950(6) . ?
Co1 N4 1.952(6) . ?
Co1 N3 1.955(6) . ?
Co1 N2 1.964(6) . ?
Co1 N5 1.972(6) . ?
Co2 N8 1.937(5) . ?
Co2 N10 1.946(6) . ?
Co2 N9 1.947(5) . ?
Co2 N7 1.950(6) . ?
Co2 N12 1.953(5) . ?
Co2 N11 1.963(5) . ?
Co3 N14 1.931(5) . ?
Co3 N14 1.931(5) 3_655 ?
Co3 N13 1.952(5) . ?
Co3 N13 1.952(5) 3_655 ?
Co3 N15 1.954(5) 3_655 ?
Co3 N15 1.954(5) . ?
Co4 N23 1.949(6) 3_566 ?
Co4 N23 1.949(6) . ?
Co4 N24 1.950(6) 3_566 ?
Co4 N24 1.950(6) . ?
Co4 N22 1.970(5) 3_566 ?
Co4 N22 1.970(5) . ?
O1 C1 1.278(7) . ?
O2 C1 1.277(8) . ?
O3 C1 1.272(8) . ?
O4 C2 1.280(8) . ?
O5 C2 1.276(8) . ?
O6 C2 1.269(8) 1_655 ?
O7 C3 1.284(7) . ?
O8 C3 1.279(7) . ?
O9 C3 1.283(7) . ?
O10 C4 1.281(8) . ?
O11 C4 1.295(8) . ?
O12 C4 1.269(8) . ?
O13 C5 1.265(8) . ?
O14 C5 1.306(8) . ?
O15 C5 1.273(8) . ?
O16 C6 1.303(8) . ?
O17 C6 1.280(8) . ?
O18 C6 1.281(8) . ?
O19 C7 1.284(8) . ?
O20 C7 1.265(8) . ?
O21 C7 1.259(8) . ?
O22 C8 1.311(7) . ?
O23 C8 1.267(8) . ?
O24 C8 1.259(8) . ?
O5W K1 2.842(9) 3_785 ?
O6W K1 2.95(5) 3_785 ?
C2 O6 1.269(8) 1_455 ?
